data_7215163
loop_
_publ_author_name
'Khavasi, Hamid Reza'
'Tahrani, Alireza Azhdari'

_publ_section_title
;
 The role of secondary bonding on supramolecular assembly of coordination
 compounds: diversity of coordination modes and supramolecular structures
;
_journal_issue 29
_journal_name_full CrystEngComm
_journal_page_first 5799
_journal_paper_doi 10.1039/c3ce40433a
_journal_volume 15
_journal_year 2013
_chemical_formula_moiety 'C22 H16 Cl4 Hg1 N6 O2'
_chemical_formula_sum 'C22 H16 Cl4 Hg N6 O2'
_chemical_formula_weight 738.80
_chemical_name_systematic
;
?
;
_space_group_IT_number 14
_symmetry_cell_setting monoclinic
_symmetry_space_group_name_Hall '-P 2yn'
_symmetry_space_group_name_H-M 'P 1 21/n 1'
_atom_sites_solution_hydrogens geom
_atom_sites_solution_primary direct
_atom_sites_solution_secondary difmap
_audit_creation_method SHELXL-97
_cell_angle_alpha 90.00
_cell_angle_beta 90.70(3)
_cell_angle_gamma 90.00
_cell_formula_units_Z 2
_cell_length_a 14.906(3)
_cell_length_b 3.8968(8)
_cell_length_c 20.955(4)
_cell_measurement_temperature 298(2)
_cell_volume 1217.1(4)
_computing_structure_refinement 'SHELXL-97 (Sheldrick, 1997)'
_diffrn_ambient_temperature 298(2)
_diffrn_measured_fraction_theta_full 0.978
_diffrn_measured_fraction_theta_max 0.978
_diffrn_measurement_device_type 'APEX2 CCD area detector'
_diffrn_measurement_method 'phi and omega scans'
_diffrn_radiation_monochromator graphite
_diffrn_radiation_source 'fine-focus sealed tube'
_diffrn_radiation_type MoK\a
_diffrn_radiation_wavelength 0.71073
_diffrn_reflns_av_R_equivalents 0.0754
_diffrn_reflns_av_sigmaI/netI 0.0490
_diffrn_reflns_limit_h_max 20
_diffrn_reflns_limit_h_min -20
_diffrn_reflns_limit_k_max 5
_diffrn_reflns_limit_k_min -4
_diffrn_reflns_limit_l_max 21
_diffrn_reflns_limit_l_min -28
_diffrn_reflns_number 7352
_diffrn_reflns_theta_full 29.17
_diffrn_reflns_theta_max 29.17
_diffrn_reflns_theta_min 1.67
_diffrn_standards_number 0
_exptl_absorpt_coefficient_mu 6.796
_exptl_absorpt_correction_T_max 0.770
_exptl_absorpt_correction_T_min 0.680
_exptl_absorpt_correction_type multi-scan
_exptl_absorpt_process_details 'SADABS (Sheldric, 1998a)'
_exptl_crystal_colour Colorless
_exptl_crystal_density_diffrn 2.016
_exptl_crystal_density_method 'not measured'
_exptl_crystal_description Needle
_exptl_crystal_F_000 708
_exptl_crystal_size_max 0.50
_exptl_crystal_size_mid 0.05
_exptl_crystal_size_min 0.04
_refine_diff_density_max 1.149
_refine_diff_density_min -1.034
_refine_diff_density_rms 0.112
_refine_ls_extinction_method none
_refine_ls_goodness_of_fit_ref 1.166
_refine_ls_hydrogen_treatment constr
_refine_ls_matrix_type full
_refine_ls_number_parameters 160
_refine_ls_number_reflns 3227
_refine_ls_number_restraints 0
_refine_ls_restrained_S_all 1.166
_refine_ls_R_factor_all 0.0375
_refine_ls_R_factor_gt 0.0300
_refine_ls_shift/su_max 0.001
_refine_ls_shift/su_mean 0.000
_refine_ls_structure_factor_coef Fsqd
_refine_ls_weighting_details 'calc w=1/[\s^2^(Fo^2^)+(0.0347P)^2^+1.4276P] where P=(Fo^2^+2Fc^2^)/3'
_refine_ls_weighting_scheme calc
_refine_ls_wR_factor_gt 0.0808
_refine_ls_wR_factor_ref 0.0924
_reflns_number_gt 2792
_reflns_number_total 3227
_reflns_threshold_expression >2sigma(I)
_cod_data_source_file c3ce40433a.cif
_cod_data_source_block kh353-5k
_cod_depositor_comments
;
The following automatic conversions were performed:

'_symmetry_cell_setting' value 'Monoclinic' changed to 'monoclinic'
according to
/usr/data/users/saulius/automatic-downloads/retrospective/RSC/lib/dictionaries/cif_core.dic
dictionary named 'cif_core.dic' version 2.4.2 from 2011-04-26.

Automatic conversion script
Id: cif_fix_values 2281 2013-09-26 08:29:07Z andrius 
;
_cod_original_sg_symbol_H-M P21/n
_cod_original_formula_sum 'C22 H16 Cl4 Hg1 N6 O2'
_cod_database_code 7215163

loop_
_symmetry_equiv_pos_as_xyz
'x, y, z'
'-x+1/2, y+1/2, -z+1/2'
'-x, -y, -z'
'x-1/2, -y-1/2, z-1/2'

loop_
_atom_site_label
_atom_site_type_symbol
_atom_site_fract_x
_atom_site_fract_y
_atom_site_fract_z
_atom_site_U_iso_or_equiv
_atom_site_adp_type
_atom_site_occupancy
_atom_site_symmetry_multiplicity
_atom_site_calc_flag
_atom_site_refinement_flags
C1 C 0.8145(3) 0.7572(16) 0.1831(2) 0.0514(11) Uani 1 1 d .
H1 H 0.8269 0.6500 0.2218 0.062 Uiso 1 1 calc R
C2 C 0.8834(3) 0.8133(14) 0.1410(2) 0.0464(10) Uani 1 1 d .
H2 H 0.9415 0.7503 0.1527 0.056 Uiso 1 1 calc R
C3 C 0.7852(3) 1.0594(13) 0.0707(2) 0.0426(10) Uani 1 1 d .
H3 H 0.7732 1.1695 0.0322 0.051 Uiso 1 1 calc R
C4 C 0.7157(3) 1.0055(12) 0.1137(2) 0.0415(9) Uani 1 1 d .
C5 C 0.6225(3) 1.1301(14) 0.0966(2) 0.0419(9) Uani 1 1 d .
C6 C 0.4663(3) 1.0717(12) 0.1359(2) 0.0389(9) Uani 1 1 d .
C7 C 0.4162(3) 0.9632(10) 0.1876(2) 0.0392(9) Uani 1 1 d .
C8 C 0.3240(4) 0.9994(12) 0.1889(3) 0.0496(11) Uani 1 1 d .
H8 H 0.2921 0.9254 0.2242 0.059 Uiso 1 1 calc R
C9 C 0.2798(3) 1.1458(16) 0.1376(3) 0.0552(12) Uani 1 1 d .
H9 H 0.2177 1.1682 0.1376 0.066 Uiso 1 1 calc R
C10 C 0.3285(3) 1.2585(15) 0.0862(3) 0.0523(12) Uani 1 1 d .
H10 H 0.2987 1.3592 0.0518 0.063 Uiso 1 1 calc R
C11 C 0.4211(3) 1.2250(14) 0.0848(2) 0.0463(10) Uani 1 1 d .
H11 H 0.4529 1.3046 0.0499 0.056 Uiso 1 1 calc R
N1 N 0.7300(3) 0.8533(13) 0.16945(19) 0.0486(9) Uani 1 1 d .
N2 N 0.8687(3) 0.9552(11) 0.08425(19) 0.0455(9) Uani 1 1 d .
N3 N 0.5599(3) 1.0199(10) 0.13797(19) 0.0454(9) Uani 1 1 d .
H3A H 0.5799 0.9024 0.1698 0.054 Uiso 1 1 calc R
O1 O 0.6103(2) 1.3125(12) 0.05037(18) 0.0612(10) Uani 1 1 d .
Cl1 Cl 1.08666(7) 0.6141(3) 0.06253(6) 0.0473(2) Uani 1 1 d .
Cl2 Cl 0.47064(8) 0.7740(4) 0.25357(6) 0.0533(3) Uani 1 1 d .
Hg1 Hg 1.0000 1.0000 0.0000 0.04182(9) Uani 1 2 d S

loop_
_atom_site_aniso_label
_atom_site_aniso_U_11
_atom_site_aniso_U_22
_atom_site_aniso_U_33
_atom_site_aniso_U_23
_atom_site_aniso_U_13
_atom_site_aniso_U_12
C1 0.047(2) 0.068(3) 0.039(2) 0.006(2) -0.0013(17) 0.009(2)
C2 0.041(2) 0.055(3) 0.044(2) 0.004(2) 0.0025(17) 0.007(2)
C3 0.041(2) 0.048(3) 0.0393(19) 0.0017(18) 0.0032(16) 0.0055(18)
C4 0.0364(19) 0.047(2) 0.0410(18) 0.0020(19) -0.0003(15) 0.0037(17)
C5 0.0369(19) 0.045(2) 0.043(2) -0.0032(19) 0.0006(16) 0.0058(19)
C6 0.0336(18) 0.041(2) 0.0425(19) -0.0082(17) -0.0008(15) 0.0024(16)
C7 0.043(2) 0.034(2) 0.0410(18) -0.0049(17) 0.0004(16) -0.0025(16)
C8 0.040(2) 0.049(3) 0.060(3) -0.004(2) 0.006(2) -0.0056(19)
C9 0.035(2) 0.056(3) 0.075(3) -0.001(3) -0.004(2) 0.002(2)
C10 0.043(2) 0.055(3) 0.058(3) -0.010(2) -0.013(2) 0.009(2)
C11 0.042(2) 0.049(3) 0.048(2) -0.001(2) -0.0032(17) 0.0037(19)
N1 0.0405(18) 0.062(3) 0.0431(18) 0.003(2) 0.0023(15) 0.0053(19)
N2 0.0372(18) 0.056(3) 0.0435(17) 0.0016(17) 0.0043(14) 0.0053(16)
N3 0.0328(16) 0.059(3) 0.0440(17) 0.0022(18) -0.0027(14) 0.0062(15)
O1 0.0458(18) 0.080(3) 0.058(2) 0.024(2) 0.0023(15) 0.0107(19)
Cl1 0.0386(5) 0.0452(5) 0.0579(6) 0.0080(5) -0.0068(4) 0.0066(5)
Cl2 0.0569(6) 0.0571(7) 0.0456(5) 0.0083(5) -0.0035(5) -0.0044(6)
Hg1 0.03438(12) 0.03983(14) 0.05129(14) 0.01002(10) 0.00236(8) 0.00758(9)

loop_
_atom_type_symbol
_atom_type_description
_atom_type_scat_dispersion_real
_atom_type_scat_dispersion_imag
_atom_type_scat_source
C C 0.0033 0.0016 'International Tables Vol C Tables 4.2.6.8 and 6.1.1.4'
H H 0.0000 0.0000 'International Tables Vol C Tables 4.2.6.8 and 6.1.1.4'
N N 0.0061 0.0033 'International Tables Vol C Tables 4.2.6.8 and 6.1.1.4'
O O 0.0106 0.0060 'International Tables Vol C Tables 4.2.6.8 and 6.1.1.4'
Cl Cl 0.1484 0.1585 'International Tables Vol C Tables 4.2.6.8 and 6.1.1.4'
Hg Hg -2.3894 9.2266 'International Tables Vol C Tables 4.2.6.8 and 6.1.1.4'

loop_
_geom_angle_atom_site_label_1
_geom_angle_atom_site_label_2
_geom_angle_atom_site_label_3
_geom_angle
_geom_angle_site_symmetry_1
_geom_angle_site_symmetry_3
N1 C1 C2 121.7(4) . .
N1 C1 H1 119.2 . .
C2 C1 H1 119.2 . .
N2 C2 C1 121.5(4) . .
N2 C2 H2 119.3 . .
C1 C2 H2 119.3 . .
N2 C3 C4 121.0(4) . .
N2 C3 H3 119.5 . .
C4 C3 H3 119.5 . .
N1 C4 C3 121.5(4) . .
N1 C4 C5 119.3(4) . .
C3 C4 C5 119.1(4) . .
O1 C5 N3 126.9(4) . .
O1 C5 C4 120.4(4) . .
N3 C5 C4 112.7(4) . .
C7 C6 C11 118.1(4) . .
C7 C6 N3 118.3(4) . .
C11 C6 N3 123.6(4) . .
C8 C7 C6 121.9(4) . .
C8 C7 Cl2 118.5(4) . .
C6 C7 Cl2 119.6(4) . .
C9 C8 C7 119.5(5) . .
C9 C8 H8 120.2 . .
C7 C8 H8 120.2 . .
C10 C9 C8 119.3(4) . .
C10 C9 H9 120.4 . .
C8 C9 H9 120.4 . .
C9 C10 C11 121.5(5) . .
C9 C10 H10 119.3 . .
C11 C10 H10 119.3 . .
C10 C11 C6 119.7(5) . .
C10 C11 H11 120.2 . .
C6 C11 H11 120.2 . .
C4 N1 C1 116.9(4) . .
C2 N2 C3 117.3(4) . .
C2 N2 Hg1 120.5(3) . .
C3 N2 Hg1 122.1(3) . .
C5 N3 C6 128.7(4) . .
C5 N3 H3A 115.6 . .
C6 N3 H3A 115.6 . .
Cl1 Hg1 Cl1 180.00(5) . 3_775
Cl1 Hg1 N2 90.47(9) . 3_775
Cl1 Hg1 N2 89.53(9) 3_775 3_775
Cl1 Hg1 N2 89.53(9) . .
Cl1 Hg1 N2 90.47(9) 3_775 .
N2 Hg1 N2 180.00(17) 3_775 .

loop_
_geom_bond_atom_site_label_1
_geom_bond_atom_site_label_2
_geom_bond_distance
_geom_bond_site_symmetry_2
C1 N1 1.341(6) .
C1 C2 1.379(7) .
C1 H1 0.9300 .
C2 N2 1.328(6) .
C2 H2 0.9300 .
C3 N2 1.336(6) .
C3 C4 1.396(6) .
C3 H3 0.9300 .
C4 N1 1.326(6) .
C4 C5 1.511(6) .
C5 O1 1.213(6) .
C5 N3 1.351(6) .
C6 C7 1.388(6) .
C6 C11 1.393(6) .
C6 N3 1.411(6) .
C7 C8 1.382(7) .
C7 Cl2 1.757(4) .
C8 C9 1.379(8) .
C8 H8 0.9300 .
C9 C10 1.377(8) .
C9 H9 0.9300 .
C10 C11 1.387(6) .
C10 H10 0.9300 .
C11 H11 0.9300 .
N2 Hg1 2.657(4) .
N3 H3A 0.8600 .
Cl1 Hg1 2.3675(12) .
Hg1 Cl1 2.3675(12) 3_775
Hg1 N2 2.657(4) 3_775

loop_
_geom_torsion_atom_site_label_1
_geom_torsion_atom_site_label_2
_geom_torsion_atom_site_label_3
_geom_torsion_atom_site_label_4
_geom_torsion
_geom_torsion_site_symmetry_4
N1 C1 C2 N2 -2.2(9) .
N2 C3 C4 N1 0.8(8) .
N2 C3 C4 C5 179.6(4) .
N1 C4 C5 O1 169.4(5) .
C3 C4 C5 O1 -9.4(7) .
N1 C4 C5 N3 -9.8(7) .
C3 C4 C5 N3 171.4(4) .
C11 C6 C7 C8 0.9(7) .
N3 C6 C7 C8 -178.9(4) .
C11 C6 C7 Cl2 -179.1(3) .
N3 C6 C7 Cl2 1.0(6) .
C6 C7 C8 C9 0.3(7) .
Cl2 C7 C8 C9 -179.7(4) .
C7 C8 C9 C10 -1.0(8) .
C8 C9 C10 C11 0.6(9) .
C9 C10 C11 C6 0.6(8) .
C7 C6 C11 C10 -1.3(7) .
N3 C6 C11 C10 178.5(5) .
C3 C4 N1 C1 0.8(8) .
C5 C4 N1 C1 -178.0(5) .
C2 C1 N1 C4 -0.1(9) .
C1 C2 N2 C3 3.7(8) .
C1 C2 N2 Hg1 -173.6(4) .
C4 C3 N2 C2 -3.0(7) .
C4 C3 N2 Hg1 174.3(3) .
O1 C5 N3 C6 3.9(9) .
C4 C5 N3 C6 -177.0(4) .
C7 C6 N3 C5 -173.5(5) .
C11 C6 N3 C5 6.7(8) .
C2 N2 Hg1 Cl1 13.0(4) .
C3 N2 Hg1 Cl1 -164.1(4) .
C2 N2 Hg1 Cl1 -167.0(4) 3_775
C3 N2 Hg1 Cl1 15.9(4) 3_775
